data_2212001
loop_
_publ_author_name
'A\(gar, Ay\,sen'

_publ_section_title
;
 4-(2,3-Dimethylphenoxy)phthalonitrile
;
_journal_coeditor_code AT2203
_journal_issue 2
_journal_name_full 'Acta Crystallographica Section E'
_journal_page_first o883
_journal_page_last o884
_journal_paper_doi 10.1107/S1600536807002255
_journal_volume 63
_journal_year 2007
_chemical_formula_iupac 'C16 H12 N2 O1'
_chemical_formula_moiety 'C16 H12 N2 O1'
_chemical_formula_sum 'C16 H12 N2 O'
_chemical_formula_weight 248.28
_chemical_name_systematic
;
4-(2,3-dimethylphenoxy)phthalonitrile
;
_space_group_IT_number 15
_symmetry_cell_setting monoclinic
_symmetry_space_group_name_Hall '-C 2yc'
_symmetry_space_group_name_H-M 'C 1 2/c 1'
_atom_sites_solution_hydrogens geom
_atom_sites_solution_primary direct
_atom_sites_solution_secondary difmap
_cell_angle_alpha 90.00
_cell_angle_beta 94.476(6)
_cell_angle_gamma 90.00
_cell_formula_units_Z 8
_cell_length_a 13.7432(9)
_cell_length_b 9.3259(5)
_cell_length_c 21.0744(15)
_cell_measurement_reflns_used 18432
_cell_measurement_temperature 293(2)
_cell_measurement_theta_max 27.15
_cell_measurement_theta_min 1.94
_cell_volume 2692.8(3)
_computing_cell_refinement X-AREA
_computing_data_collection 'X-AREA (Stoe & Cie, 2002)'
_computing_data_reduction 'X-RED (Stoe & Cie, 2002)'
_computing_molecular_graphics 'ORTEPIII (Burnett & Johnson, 1996)'
_computing_publication_material 'WinGX (Farrugia, 1999)'
_computing_structure_refinement 'SHELXL97 (Sheldrick, 1997)'
_computing_structure_solution 'SHELXS97 (Sheldrick, 1997)'
_diffrn_ambient_temperature 293(2)
_diffrn_detector_area_resol_mean 6.67
_diffrn_measured_fraction_theta_full 1.000
_diffrn_measured_fraction_theta_max 1.000
_diffrn_measurement_device_type 'Stoe IPDS 2'
_diffrn_measurement_method \w
_diffrn_radiation_monochromator graphite
_diffrn_radiation_source 'fine-focus sealed tube'
_diffrn_radiation_type MoK\a
_diffrn_radiation_wavelength 0.71073
_diffrn_reflns_av_R_equivalents 0.0285
_diffrn_reflns_av_sigmaI/netI 0.0148
_diffrn_reflns_limit_h_max 16
_diffrn_reflns_limit_h_min -16
_diffrn_reflns_limit_k_max 11
_diffrn_reflns_limit_k_min -11
_diffrn_reflns_limit_l_max 25
_diffrn_reflns_limit_l_min -25
_diffrn_reflns_number 18971
_diffrn_reflns_theta_full 26.00
_diffrn_reflns_theta_max 26.00
_diffrn_reflns_theta_min 1.94
_diffrn_standards_decay_% 0
_diffrn_standards_number 0
_exptl_absorpt_coefficient_mu 0.078
_exptl_absorpt_correction_T_max 0.9840
_exptl_absorpt_correction_T_min 0.9010
_exptl_absorpt_correction_type integration
_exptl_absorpt_process_details '(X-RED32; Stoe & Cie, 2002)'
_exptl_crystal_colour colourless
_exptl_crystal_density_diffrn 1.225
_exptl_crystal_density_method 'not measured'
_exptl_crystal_description prism
_exptl_crystal_F_000 1040
_exptl_crystal_size_max 0.630
_exptl_crystal_size_mid 0.537
_exptl_crystal_size_min 0.380
_refine_diff_density_max 0.119
_refine_diff_density_min -0.085
_refine_ls_extinction_coef 0.0056(8)
_refine_ls_extinction_expression Fc^*^=kFc[1+0.001xFc^2^\l^3^/sin(2\q)]^-1/4^
_refine_ls_extinction_method 'SHELXL97 (Sheldrick, 1997)'
_refine_ls_goodness_of_fit_ref 1.054
_refine_ls_hydrogen_treatment constr
_refine_ls_matrix_type full
_refine_ls_number_parameters 175
_refine_ls_number_reflns 2645
_refine_ls_number_restraints 0
_refine_ls_restrained_S_all 1.054
_refine_ls_R_factor_all 0.0473
_refine_ls_R_factor_gt 0.0351
_refine_ls_shift/su_max 0.001
_refine_ls_shift/su_mean 0.000
_refine_ls_structure_factor_coef Fsqd
_refine_ls_weighting_details 'calc w = 1/[\s^2^(Fo^2^)+(0.0613P)^2^+0.229P] where P=(Fo^2^+2Fc^2^)/3'
_refine_ls_weighting_scheme calc
_refine_ls_wR_factor_gt 0.1051
_refine_ls_wR_factor_ref 0.1112
_reflns_number_gt 1989
_reflns_number_total 2645
_reflns_threshold_expression I>2\s(I)
_cod_data_source_file at2203.cif
_cod_data_source_block I
_cod_original_sg_symbol_H-M 'C 2/c'
_cod_original_formula_sum 'C16 H12 N2 O1'
_cod_database_code 2212001
_cod_database_fobs_code 2212001

loop_
_symmetry_equiv_pos_as_xyz
'x, y, z'
'-x, y, -z+1/2'
'x+1/2, y+1/2, z'
'-x+1/2, y+1/2, -z+1/2'
'-x, -y, -z'
'x, -y, z-1/2'
'-x+1/2, -y+1/2, -z'
'x+1/2, -y+1/2, z-1/2'

loop_
_atom_site_type_symbol
_atom_site_label
_atom_site_fract_x
_atom_site_fract_y
_atom_site_fract_z
_atom_site_U_iso_or_equiv
_atom_site_adp_type
_atom_site_calc_flag
_atom_site_refinement_flags
_atom_site_occupancy
C C1 0.27302(10) 0.11680(14) 0.56493(7) 0.0690(3) Uani d . 1
C C2 0.42565(9) 0.05577(14) 0.66005(6) 0.0678(3) Uani d . 1
C C3 0.35394(8) 0.16213(11) 0.67122(5) 0.0550(3) Uani d . 1
C C4 0.35966(8) 0.23459(12) 0.72852(5) 0.0590(3) Uani d . 1
H H4 0.4101 0.2153 0.7593 0.071 Uiso calc R 1
C C5 0.28971(9) 0.33602(13) 0.73963(6) 0.0637(3) Uani d . 1
C C6 0.21331(9) 0.36176(15) 0.69428(6) 0.0731(4) Uani d . 1
H H6 0.1652 0.4277 0.7026 0.088 Uiso calc R 1
C C7 0.20810(9) 0.29126(14) 0.63756(6) 0.0695(3) Uani d . 1
H H7 0.1570 0.3107 0.6072 0.083 Uiso calc R 1
C C8 0.27831(8) 0.19065(12) 0.62456(5) 0.0579(3) Uani d . 1
C C9 0.37329(9) 0.40969(14) 0.83754(6) 0.0691(3) Uani d . 1
C C10 0.44570(13) 0.50703(18) 0.82820(8) 0.0915(5) Uani d . 1
H H10 0.4412 0.5690 0.7935 0.110 Uiso calc R 1
C C11 0.52538(13) 0.5093(2) 0.87219(12) 0.1118(7) Uani d . 1
H H11 0.5763 0.5731 0.8673 0.134 Uiso calc R 1
C C12 0.52938(13) 0.4179(3) 0.92290(10) 0.1073(7) Uani d . 1
H H12 0.5835 0.4209 0.9522 0.129 Uiso calc R 1
C C13 0.45623(12) 0.32150(18) 0.93212(7) 0.0861(5) Uani d . 1
C C14 0.37491(10) 0.31702(14) 0.88809(6) 0.0704(4) Uani d . 1
C C15 0.29126(14) 0.21853(19) 0.89607(9) 0.1040(5) Uani d . 1
H H15A 0.2437 0.2289 0.8605 0.156 Uiso calc R 1
H H15B 0.2620 0.2420 0.9346 0.156 Uiso calc R 1
H H15C 0.3142 0.1213 0.8982 0.156 Uiso calc R 1
C C16 0.46482(19) 0.2234(3) 0.98860(8) 0.1414(9) Uani d . 1
H H16A 0.5272 0.2371 1.0117 0.212 Uiso calc R 1
H H16B 0.4589 0.1257 0.9745 0.212 Uiso calc R 1
H H16C 0.4139 0.2446 1.0158 0.212 Uiso calc R 1
N N1 0.26834(11) 0.05860(15) 0.51731(6) 0.0951(4) Uani d . 1
N N2 0.48340(10) -0.02824(16) 0.65194(7) 0.1012(5) Uani d . 1
O O1 0.28954(7) 0.41345(12) 0.79451(5) 0.0876(3) Uani d . 1

loop_
_atom_site_aniso_label
_atom_site_aniso_U_11
_atom_site_aniso_U_22
_atom_site_aniso_U_33
_atom_site_aniso_U_12
_atom_site_aniso_U_13
_atom_site_aniso_U_23
C1 0.0691(8) 0.0699(7) 0.0658(8) 0.0038(6) -0.0085(6) 0.0046(6)
C2 0.0569(7) 0.0773(8) 0.0674(7) 0.0106(6) -0.0069(5) -0.0071(6)
C3 0.0474(6) 0.0570(6) 0.0603(6) 0.0024(4) 0.0022(5) 0.0051(5)
C4 0.0492(6) 0.0674(7) 0.0590(6) 0.0073(5) -0.0038(5) 0.0018(5)
C5 0.0597(7) 0.0678(7) 0.0628(7) 0.0117(5) -0.0008(5) -0.0012(6)
C6 0.0645(8) 0.0773(8) 0.0761(8) 0.0238(6) -0.0050(6) -0.0002(7)
C7 0.0605(7) 0.0747(8) 0.0705(8) 0.0128(6) -0.0125(5) 0.0085(6)
C8 0.0556(6) 0.0597(6) 0.0572(6) -0.0012(5) -0.0025(5) 0.0068(5)
C9 0.0660(7) 0.0754(8) 0.0655(7) 0.0143(6) 0.0027(6) -0.0168(6)
C10 0.0959(11) 0.0875(10) 0.0942(10) -0.0017(9) 0.0278(9) -0.0121(8)
C11 0.0801(11) 0.1244(15) 0.1335(17) -0.0248(10) 0.0253(11) -0.0539(14)
C12 0.0751(10) 0.1436(17) 0.0998(13) 0.0186(11) -0.0146(9) -0.0598(13)
C13 0.0877(10) 0.0988(10) 0.0695(8) 0.0247(9) -0.0083(7) -0.0273(8)
C14 0.0738(8) 0.0704(7) 0.0670(7) 0.0094(6) 0.0044(6) -0.0170(6)
C15 0.1136(13) 0.0920(11) 0.1084(12) -0.0150(10) 0.0218(10) -0.0133(10)
C16 0.183(2) 0.1590(19) 0.0775(11) 0.0615(18) -0.0182(12) -0.0026(12)
N1 0.1074(10) 0.1006(9) 0.0742(8) 0.0121(8) -0.0129(7) -0.0117(7)
N2 0.0834(8) 0.1136(10) 0.1038(10) 0.0408(8) -0.0105(7) -0.0216(8)
O1 0.0780(6) 0.1074(7) 0.0753(6) 0.0367(5) -0.0081(5) -0.0221(5)

loop_
_atom_type_symbol
_atom_type_description
_atom_type_scat_dispersion_real
_atom_type_scat_dispersion_imag
_atom_type_scat_source
C C 0.0033 0.0016 'International Tables Vol C Tables 4.2.6.8 and 6.1.1.4'
H H 0.0000 0.0000 'International Tables Vol C Tables 4.2.6.8 and 6.1.1.4'
N N 0.0061 0.0033 'International Tables Vol C Tables 4.2.6.8 and 6.1.1.4'
O O 0.0106 0.0060 'International Tables Vol C Tables 4.2.6.8 and 6.1.1.4'

loop_
_geom_angle_atom_site_label_1
_geom_angle_atom_site_label_2
_geom_angle_atom_site_label_3
_geom_angle
N1 C1 C8 179.55(15)
N2 C2 C3 179.03(14)
C4 C3 C8 120.67(10)
C4 C3 C2 119.36(10)
C8 C3 C2 119.97(10)
C3 C4 C5 119.37(10)
C3 C4 H4 120.3
C5 C4 H4 120.3
O1 C5 C4 123.61(10)
O1 C5 C6 116.25(10)
C4 C5 C6 120.13(11)
C7 C6 C5 120.50(11)
C7 C6 H6 119.8
C5 C6 H6 119.8
C6 C7 C8 120.66(11)
C6 C7 H7 119.7
C8 C7 H7 119.7
C7 C8 C3 118.64(11)
C7 C8 C1 120.69(10)
C3 C8 C1 120.67(11)
C14 C9 C10 124.09(14)
C14 C9 O1 118.61(13)
C10 C9 O1 117.15(14)
C9 C10 C11 117.43(18)
C9 C10 H10 121.3
C11 C10 H10 121.3
C12 C11 C10 119.87(18)
C12 C11 H11 120.1
C10 C11 H11 120.1
C11 C12 C13 122.30(15)
C11 C12 H12 118.9
C13 C12 H12 118.9
C12 C13 C14 118.83(16)
C12 C13 C16 119.91(18)
C14 C13 C16 121.26(18)
C9 C14 C13 117.47(14)
C9 C14 C15 120.68(13)
C13 C14 C15 121.84(15)
C14 C15 H15A 109.5
C14 C15 H15B 109.5
H15A C15 H15B 109.5
C14 C15 H15C 109.5
H15A C15 H15C 109.5
H15B C15 H15C 109.5
C13 C16 H16A 109.5
C13 C16 H16B 109.5
H16A C16 H16B 109.5
C13 C16 H16C 109.5
H16A C16 H16C 109.5
H16B C16 H16C 109.5
C5 O1 C9 118.51(9)

loop_
_geom_bond_atom_site_label_1
_geom_bond_atom_site_label_2
_geom_bond_distance
C1 N1 1.1384(17)
N2 C2 1.1376(17)
C1 C8 1.4298(18)
C2 C3 1.4307(16)
C3 C4 1.3806(16)
C3 C8 1.3994(14)
C4 C5 1.3817(16)
C4 H4 0.9300
C5 O1 1.3636(15)
C5 C6 1.3844(16)
C6 C7 1.3613(18)
C6 H6 0.9300
C7 C8 1.3884(17)
C7 H7 0.9300
C9 C14 1.3706(19)
C9 C10 1.372(2)
C9 O1 1.4090(15)
C10 C11 1.379(3)
C10 H10 0.9300
C11 C12 1.365(3)
C11 H11 0.9300
C12 C13 1.374(3)
C12 H12 0.9300
C13 C14 1.3964(19)
C13 C16 1.499(2)
C14 C15 1.491(2)
C15 H15A 0.9600
C15 H15B 0.9600
C15 H15C 0.9600
C16 H16A 0.9600
C16 H16B 0.9600
C16 H16C 0.9600

loop_
_geom_torsion_atom_site_label_1
_geom_torsion_atom_site_label_2
_geom_torsion_atom_site_label_3
_geom_torsion_atom_site_label_4
_geom_torsion
N2 C2 C3 C4 -8(11)
N2 C2 C3 C8 17E1(10)
C8 C3 C4 C5 0.08(18)
C2 C3 C4 C5 -179.18(11)
C3 C4 C5 O1 -179.64(12)
C3 C4 C5 C6 1.67(19)
O1 C5 C6 C7 178.95(13)
C4 C5 C6 C7 -2.3(2)
C5 C6 C7 C8 1.1(2)
C6 C7 C8 C3 0.67(19)
C6 C7 C8 C1 -179.85(13)
C4 C3 C8 C7 -1.25(17)
C2 C3 C8 C7 178.01(11)
C4 C3 C8 C1 179.27(11)
C2 C3 C8 C1 -1.47(17)
N1 C1 C8 C7 1E1(3)
N1 C1 C8 C3 -17E1(10)
C14 C9 C10 C11 1.0(2)
O1 C9 C10 C11 176.43(13)
C9 C10 C11 C12 -0.6(2)
C10 C11 C12 C13 0.2(3)
C11 C12 C13 C14 0.0(2)
C11 C12 C13 C16 179.81(16)
C10 C9 C14 C13 -0.87(19)
O1 C9 C14 C13 -176.22(11)
C10 C9 C14 C15 177.52(13)
O1 C9 C14 C15 2.17(18)
C12 C13 C14 C9 0.35(19)
C16 C13 C14 C9 -179.49(14)
C12 C13 C14 C15 -178.02(13)
C16 C13 C14 C15 2.1(2)
C4 C5 O1 C9 11.8(2)
C6 C5 O1 C9 -169.48(13)
C14 C9 O1 C5 -97.13(15)
C10 C9 O1 C5 87.19(15)

loop_
_cod_related_entry_id
_cod_related_entry_database
_cod_related_entry_code
1 ChemSpider 596251
